data_7022589
loop_
_publ_author_name
'Zhang, Kun'
'Dai, Jun'
'Wang, Yun-Hong'
'Zeng, Ming-Hua'
'Kurmoo, Mohamedally'

_publ_section_title
;
 Microwave and traditional solvothermal syntheses, crystal structures,
 mass spectrometry and magnetic properties of Co(II)4O4 cubes.
;
_journal_issue 15
_journal_name_full 'Dalton transactions (Cambridge, England : 2003)'
_journal_page_first 5439
_journal_page_last 5446
_journal_paper_doi 10.1039/c3dt00121k
_journal_volume 42
_journal_year 2013
_chemical_formula_moiety 'C40 H56 Co4 O20'
_chemical_formula_sum 'C40 H56 Co4 O20'
_chemical_formula_weight 1092.57
_chemical_name_systematic
;
?
;
_space_group_IT_number 88
_symmetry_cell_setting tetragonal
_symmetry_space_group_name_Hall '-I 4ad'
_symmetry_space_group_name_H-M 'I 41/a :2'
_atom_sites_solution_hydrogens geom
_atom_sites_solution_primary direct
_atom_sites_solution_secondary difmap
_audit_creation_method SHELXL-97
_cell_angle_alpha 90.00
_cell_angle_beta 90.00
_cell_angle_gamma 90.00
_cell_formula_units_Z 4
_cell_length_a 22.4649(17)
_cell_length_b 22.4649(17)
_cell_length_c 9.7584(15)
_cell_measurement_reflns_used 2171
_cell_measurement_temperature 296(2)
_cell_measurement_theta_max 22.31
_cell_measurement_theta_min 2.28
_cell_volume 4924.8(9)
_computing_cell_refinement 'Bruker SMART'
_computing_data_collection 'Bruker SMART'
_computing_data_reduction 'Bruker SAINT'
_computing_molecular_graphics 'Bruker SHELXTL'
_computing_publication_material 'Bruker SHELXTL'
_computing_structure_refinement 'SHELXL-97 (Sheldrick, 1997)'
_computing_structure_solution 'SHELXS-97 (Sheldrick, 1990)'
_diffrn_ambient_temperature 296(2)
_diffrn_measured_fraction_theta_full 1.000
_diffrn_measured_fraction_theta_max 1.000
_diffrn_measurement_device_type 'CCD area detector'
_diffrn_measurement_method 'phi and omega scans'
_diffrn_radiation_monochromator graphite
_diffrn_radiation_source 'fine-focus sealed tube'
_diffrn_radiation_type MoK\a
_diffrn_radiation_wavelength 0.71073
_diffrn_reflns_av_R_equivalents 0.0530
_diffrn_reflns_av_unetI/netI 0.0372
_diffrn_reflns_limit_h_max 24
_diffrn_reflns_limit_h_min -27
_diffrn_reflns_limit_k_max 18
_diffrn_reflns_limit_k_min -27
_diffrn_reflns_limit_l_max 11
_diffrn_reflns_limit_l_min -12
_diffrn_reflns_number 13181
_diffrn_reflns_theta_full 25.99
_diffrn_reflns_theta_max 25.99
_diffrn_reflns_theta_min 1.81
_exptl_absorpt_coefficient_mu 1.396
_exptl_absorpt_correction_T_max 0.6121
_exptl_absorpt_correction_T_min 0.5420
_exptl_absorpt_correction_type multi-scan
_exptl_absorpt_process_details SADABS
_exptl_crystal_colour red
_exptl_crystal_density_diffrn 1.474
_exptl_crystal_density_method 'not measured'
_exptl_crystal_description strip
_exptl_crystal_F_000 2256
_exptl_crystal_size_max 0.50
_exptl_crystal_size_mid 0.45
_exptl_crystal_size_min 0.39
_refine_diff_density_max 0.259
_refine_diff_density_min -0.226
_refine_diff_density_rms 0.051
_refine_ls_extinction_method none
_refine_ls_goodness_of_fit_ref 1.029
_refine_ls_hydrogen_treatment mixed
_refine_ls_matrix_type full
_refine_ls_number_parameters 149
_refine_ls_number_reflns 2421
_refine_ls_number_restraints 0
_refine_ls_restrained_S_all 1.029
_refine_ls_R_factor_all 0.0680
_refine_ls_R_factor_gt 0.0391
_refine_ls_shift/su_max 0.000
_refine_ls_shift/su_mean 0.000
_refine_ls_structure_factor_coef Fsqd
_refine_ls_weighting_details 'calc w=1/[\s^2^(Fo^2^)+(0.0401P)^2^+4.5125P] where P=(Fo^2^+2Fc^2^)/3'
_refine_ls_weighting_scheme calc
_refine_ls_wR_factor_gt 0.0865
_refine_ls_wR_factor_ref 0.0987
_reflns_number_gt 1678
_reflns_number_total 2421
_reflns_threshold_expression >2sigma(I)
_cod_data_source_file c3dt00121k.txt
_cod_data_source_block 1
_cod_depositor_comments
;
The following automatic conversions were performed:

'_symmetry_cell_setting' value 'Tetragonal' changed to 'tetragonal'
according to /home/saulius/struct/CIF-dictionaries/cif_core.dic
dictionary named 'cif_core.dic' version 2.4.2 from 2011-04-26.

Automatic conversion script
Id: cif_fix_values 1891 2012-01-12 08:04:46Z andrius 
;
_cod_original_sg_symbol_H-M 'I4(1)/a '
_cod_database_code 7022589

loop_
_symmetry_equiv_pos_as_xyz
'x, y, z'
'-x+1/2, -y, z+1/2'
'-y+3/4, x+1/4, z+1/4'
'y+3/4, -x+3/4, z+3/4'
'x+1/2, y+1/2, z+1/2'
'-x+1, -y+1/2, z+1'
'-y+5/4, x+3/4, z+3/4'
'y+5/4, -x+5/4, z+5/4'
'-x, -y, -z'
'x-1/2, y, -z-1/2'
'y-3/4, -x-1/4, -z-1/4'
'-y-3/4, x-3/4, -z-3/4'
'-x+1/2, -y+1/2, -z+1/2'
'x, y+1/2, -z'
'y-1/4, -x+1/4, -z+1/4'
'-y-1/4, x-1/4, -z-1/4'

loop_
_atom_site_label
_atom_site_type_symbol
_atom_site_fract_x
_atom_site_fract_y
_atom_site_fract_z
_atom_site_U_iso_or_equiv
_atom_site_adp_type
_atom_site_occupancy
_atom_site_symmetry_multiplicity
_atom_site_calc_flag
_atom_site_refinement_flags
Co1 Co 0.067029(19) 0.271838(18) 1.01442(4) 0.04577(17) Uani 1 1 d .
O4 O 0.02095(9) 0.19311(9) 1.02332(19) 0.0443(5) Uani 1 1 d .
O2 O 0.10195(10) 0.35499(10) 1.0070(2) 0.0534(6) Uani 1 1 d .
C2 C 0.10968(16) 0.36718(16) 0.7625(3) 0.0609(9) Uani 1 1 d .
O3 O 0.13019(11) 0.46479(10) 1.0527(3) 0.0689(7) Uani 1 1 d .
C7 C 0.11294(13) 0.38735(14) 0.8995(3) 0.0495(8) Uani 1 1 d .
C6 C 0.12928(14) 0.44794(15) 0.9185(4) 0.0568(9) Uani 1 1 d .
C9 C 0.03814(16) 0.14446(15) 0.9377(4) 0.0620(9) Uani 1 1 d .
H9A H 0.0123 0.1112 0.9542 0.093 Uiso 1 1 calc R
H9B H 0.0784 0.1333 0.9579 0.093 Uiso 1 1 calc R
H9C H 0.0352 0.1562 0.8433 0.093 Uiso 1 1 calc R
C1 C 0.09155(19) 0.30843(18) 0.7266(4) 0.0762(12) Uani 1 1 d .
H1A H 0.0913 0.3000 0.6333 0.091 Uiso 1 1 calc R
C8 C 0.1540(2) 0.52181(18) 1.0852(6) 0.1150(18) Uani 1 1 d .
H8A H 0.1520 0.5281 1.1824 0.172 Uiso 1 1 calc R
H8B H 0.1314 0.5520 1.0392 0.172 Uiso 1 1 calc R
H8C H 0.1947 0.5238 1.0558 0.172 Uiso 1 1 calc R
C5 C 0.14168(18) 0.48438(17) 0.8078(5) 0.0793(12) Uani 1 1 d .
H5A H 0.1519 0.5239 0.8231 0.095 Uiso 1 1 calc R
C4 C 0.1391(2) 0.4632(2) 0.6750(5) 0.0966(15) Uani 1 1 d .
H4A H 0.1484 0.4881 0.6018 0.116 Uiso 1 1 calc R
C3 C 0.1232(2) 0.4066(2) 0.6523(4) 0.0900(14) Uani 1 1 d .
H3A H 0.1210 0.3927 0.5627 0.108 Uiso 1 1 calc R
C10 C 0.2050(2) 0.2320(3) 0.9791(6) 0.132(2) Uani 1 1 d .
H10A H 0.2313 0.2012 1.0103 0.198 Uiso 1 1 calc R
H10B H 0.2200 0.2700 1.0079 0.198 Uiso 1 1 calc R
H10C H 0.2026 0.2310 0.8809 0.198 Uiso 1 1 calc R
O1 O 0.07619(12) 0.26738(11) 0.8019(2) 0.0701(7) Uani 1 1 d .
O5 O 0.14947(12) 0.22331(14) 1.0336(3) 0.0707(8) Uani 1 1 d .
H5B H 0.1489(17) 0.1992(16) 1.082(4) 0.060(13) Uiso 1 1 d .

loop_
_atom_site_aniso_label
_atom_site_aniso_U_11
_atom_site_aniso_U_22
_atom_site_aniso_U_33
_atom_site_aniso_U_23
_atom_site_aniso_U_13
_atom_site_aniso_U_12
Co1 0.0544(3) 0.0448(3) 0.0381(2) -0.00082(18) 0.00711(18) -0.0035(2)
O4 0.0539(13) 0.0414(12) 0.0377(11) -0.0025(9) 0.0041(9) 0.0008(9)
O2 0.0638(15) 0.0501(13) 0.0462(13) 0.0008(10) 0.0040(10) -0.0093(11)
C2 0.073(2) 0.061(2) 0.048(2) 0.0072(17) 0.0099(17) -0.0087(18)
O3 0.0725(17) 0.0487(15) 0.0854(18) -0.0098(13) -0.0045(14) -0.0045(12)
C7 0.0390(18) 0.049(2) 0.060(2) 0.0046(16) 0.0045(15) -0.0031(14)
C6 0.047(2) 0.051(2) 0.072(2) 0.0021(18) -0.0012(17) 0.0008(16)
C9 0.078(3) 0.049(2) 0.058(2) -0.0104(16) 0.0136(18) 0.0026(18)
C1 0.115(4) 0.074(3) 0.039(2) -0.0004(18) 0.016(2) -0.018(2)
C8 0.150(5) 0.052(3) 0.142(5) -0.021(3) -0.023(4) -0.002(3)
C5 0.077(3) 0.055(2) 0.106(4) 0.022(2) 0.001(2) -0.011(2)
C4 0.131(4) 0.084(3) 0.075(3) 0.029(3) 0.013(3) -0.024(3)
C3 0.123(4) 0.084(3) 0.063(3) 0.016(2) 0.016(2) -0.022(3)
C10 0.080(4) 0.143(5) 0.174(6) 0.057(4) 0.049(4) 0.007(3)
O1 0.108(2) 0.0596(16) 0.0432(13) -0.0047(12) 0.0142(13) -0.0207(14)
O5 0.0618(18) 0.0717(19) 0.0787(19) 0.0196(16) 0.0227(14) 0.0065(14)

loop_
_atom_type_symbol
_atom_type_description
_atom_type_scat_dispersion_real
_atom_type_scat_dispersion_imag
_atom_type_scat_source
C C 0.0033 0.0016 'International Tables Vol C Tables 4.2.6.8 and 6.1.1.4'
H H 0.0000 0.0000 'International Tables Vol C Tables 4.2.6.8 and 6.1.1.4'
O O 0.0106 0.0060 'International Tables Vol C Tables 4.2.6.8 and 6.1.1.4'
Co Co 0.3494 0.9721 'International Tables Vol C Tables 4.2.6.8 and 6.1.1.4'

loop_
_geom_angle_atom_site_label_1
_geom_angle_atom_site_label_2
_geom_angle_atom_site_label_3
_geom_angle
_geom_angle_site_symmetry_1
_geom_angle_site_symmetry_3
O2 Co1 O4 172.44(8) . .
O2 Co1 O4 94.98(8) . 12_668
O4 Co1 O4 83.94(8) . 12_668
O2 Co1 O1 88.30(9) . .
O4 Co1 O1 92.90(8) . .
O4 Co1 O1 176.65(9) 12_668 .
O2 Co1 O4 91.14(8) . 6_454
O4 Co1 O4 81.30(8) . 6_454
O4 Co1 O4 82.04(8) 12_668 6_454
O1 Co1 O4 98.62(9) . 6_454
O2 Co1 O5 97.85(10) . .
O4 Co1 O5 89.65(10) . .
O4 Co1 O5 90.17(10) 12_668 .
O1 Co1 O5 88.69(11) . .
O4 Co1 O5 168.60(9) 6_454 .
C9 O4 Co1 119.89(19) . .
C9 O4 Co1 119.69(19) . 15_557
Co1 O4 Co1 97.56(8) . 15_557
C9 O4 Co1 120.64(19) . 6_454
Co1 O4 Co1 98.50(8) . 6_454
Co1 O4 Co1 95.15(8) 15_557 6_454
C7 O2 Co1 128.1(2) . .
C7 C2 C1 123.0(3) . .
C7 C2 C3 120.2(4) . .
C1 C2 C3 116.8(3) . .
C6 O3 C8 118.0(3) . .
O2 C7 C2 125.0(3) . .
O2 C7 C6 118.6(3) . .
C2 C7 C6 116.3(3) . .
O3 C6 C5 125.6(3) . .
O3 C6 C7 113.3(3) . .
C5 C6 C7 121.1(4) . .
O1 C1 C2 128.9(3) . .
C4 C5 C6 121.3(4) . .
C3 C4 C5 119.6(4) . .
C4 C3 C2 121.4(4) . .
C1 O1 Co1 125.9(2) . .
C10 O5 Co1 132.5(3) . .

loop_
_geom_bond_atom_site_label_1
_geom_bond_atom_site_label_2
_geom_bond_distance
_geom_bond_site_symmetry_2
Co1 O2 2.027(2) .
Co1 O4 2.051(2) .
Co1 O4 2.0839(19) 12_668
Co1 O1 2.087(2) .
Co1 O4 2.129(2) 6_454
Co1 O5 2.157(3) .
O4 C9 1.429(3) .
O4 Co1 2.0839(19) 15_557
O4 Co1 2.129(2) 6_454
O2 C7 1.300(3) .
C2 C7 1.413(4) .
C2 C1 1.425(5) .
C2 C3 1.426(5) .
O3 C6 1.364(4) .
O3 C8 1.424(5) .
C7 C6 1.422(4) .
C6 C5 1.384(5) .
C1 O1 1.228(4) .
C5 C4 1.382(6) .
C4 C3 1.339(6) .
C10 O5 1.370(5) .
